data_7128849
loop_
_publ_author_name
'Pandey, Pragati'
'Bera, Jitendra K.'

_publ_section_title
;
 Hydrosilylative reduction of primary amides to primary amines catalyzed
 by a terminal [Ni-OH] complex.
;
_journal_issue 73
_journal_name_full 'Chemical communications (Cambridge, England)'
_journal_page_first 9204
_journal_page_last 9207
_journal_paper_doi 10.1039/d1cc03537a
_journal_volume 57
_journal_year 2021
_chemical_absolute_configuration unk
_chemical_formula_sum 'C23 H28 F3 N3 Ni O3 S'
_chemical_formula_weight 526.25
_space_group_crystal_system triclinic
_space_group_IT_number 1
_space_group_name_Hall 'P 1'
_space_group_name_H-M_alt 'P 1'
_atom_sites_solution_hydrogens geom
_audit_creation_method SHELXL-2017/1
_audit_update_record
;
2019-09-08 deposited with the CCDC.	2021-08-16 downloaded from the CCDC.
;
_cell_angle_alpha 86.861(3)
_cell_angle_beta 89.208(3)
_cell_angle_gamma 88.693(3)
_cell_formula_units_Z 2
_cell_length_a 8.7211(9)
_cell_length_b 10.2273(11)
_cell_length_c 13.1114(15)
_cell_measurement_reflns_used 9896
_cell_measurement_temperature 100(2)
_cell_measurement_theta_max 28.25
_cell_measurement_theta_min 2.46
_cell_volume 1167.3(2)
_computing_cell_refinement 'Bruker SAINT'
_computing_data_collection 'Bruker APEX2'
_computing_data_reduction 'Bruker SAINT'
_computing_molecular_graphics DIAMOND
_computing_publication_material ciftab
_computing_structure_refinement 'SHELXL-2017/1 (Sheldrick, 2017)'
_computing_structure_solution 'SHELXL-2017/1 (Sheldrick, 2017)'
_diffrn_ambient_temperature 100(2)
_diffrn_measured_fraction_theta_full 0.980
_diffrn_measured_fraction_theta_max 0.980
_diffrn_measurement_device_type 'Bruker APEX-II CCD'
_diffrn_measurement_method '\f and \w scans'
_diffrn_radiation_type MoK\a
_diffrn_radiation_wavelength 0.71073
_diffrn_reflns_av_R_equivalents 0.0326
_diffrn_reflns_av_unetI/netI 0.0629
_diffrn_reflns_Laue_measured_fraction_full 0.980
_diffrn_reflns_Laue_measured_fraction_max 0.980
_diffrn_reflns_limit_h_max 10
_diffrn_reflns_limit_h_min -10
_diffrn_reflns_limit_k_max 12
_diffrn_reflns_limit_k_min -12
_diffrn_reflns_limit_l_max 16
_diffrn_reflns_limit_l_min -16
_diffrn_reflns_number 14603
_diffrn_reflns_point_group_measured_fraction_full 0.980
_diffrn_reflns_point_group_measured_fraction_max 0.980
_diffrn_reflns_theta_full 25.242
_diffrn_reflns_theta_max 25.998
_diffrn_reflns_theta_min 3.106
_diffrn_source 'fine-focus sealed tube'
_exptl_absorpt_coefficient_mu 0.970
_exptl_absorpt_correction_type empirical
_exptl_crystal_colour red
_exptl_crystal_density_diffrn 1.497
_exptl_crystal_description block
_exptl_crystal_F_000 548
_exptl_crystal_size_max 0.230
_exptl_crystal_size_mid 0.220
_exptl_crystal_size_min 0.210
_exptl_transmission_factor_max 0.7457
_exptl_transmission_factor_min 0.6500
_refine_diff_density_max 0.637
_refine_diff_density_min -0.345
_refine_diff_density_rms 0.064
_refine_ls_abs_structure_details
;
 Refined as an inversion twin.
;
_refine_ls_abs_structure_Flack 0.023(12)
_refine_ls_extinction_method none
_refine_ls_goodness_of_fit_ref 1.026
_refine_ls_hydrogen_treatment constr
_refine_ls_matrix_type full
_refine_ls_number_parameters 606
_refine_ls_number_reflns 8814
_refine_ls_number_restraints 3
_refine_ls_restrained_S_all 1.025
_refine_ls_R_factor_all 0.0329
_refine_ls_R_factor_gt 0.0311
_refine_ls_shift/su_max 0.000
_refine_ls_shift/su_mean 0.000
_refine_ls_structure_factor_coef Fsqd
_refine_ls_weighting_details 'w=1/[\s^2^(Fo^2^)+(0.0305P)^2^+0.0751P] where P=(Fo^2^+2Fc^2^)/3'
_refine_ls_weighting_scheme calc
_refine_ls_wR_factor_gt 0.0788
_refine_ls_wR_factor_ref 0.0811
_reflns_Friedel_coverage 1.000
_reflns_Friedel_fraction_full 0.980
_reflns_Friedel_fraction_max 0.980
_reflns_number_gt 8469
_reflns_number_total 8814
_reflns_threshold_expression 'I > 2\s(I)'
_cod_data_source_file d1cc03537a2.cif
_cod_data_source_block Complex5
_cod_depositor_comments
;
Adding full bibliography for 7128847--7128851.cif.

2024-10-08
Z value and formula fixed to values more according to usual
chemical conventions.                 miguel
;
_cod_original_formula_sum 'C46 H56 F6 N6 Ni2 O4 S2'
_cod_original_formula_weight 1052.50
_cod_original_formula_units_Z 1
_cod_database_code 7128849
_shelx_shelxl_version_number 2017/1
_shelx_space_group_comment
;
The symmetry employed for this shelxl refinement is uniquely defined
by the following loop, which should always be used as a source of
symmetry information in preference to the above space-group names.
They are only intended as comments.
;
_shelx_estimated_absorpt_t_min 0.808
_shelx_estimated_absorpt_t_max 0.822
_exptl_absorpt_special_details SADABS

loop_
_space_group_symop_operation_xyz
'x, y, z'

loop_
_atom_site_label
_atom_site_type_symbol
_atom_site_fract_x
_atom_site_fract_y
_atom_site_fract_z
_atom_site_U_iso_or_equiv
_atom_site_adp_type
_atom_site_occupancy
_atom_site_site_symmetry_order
_atom_site_calc_flag
_atom_site_refinement_flags_posn
_atom_site_refinement_flags_adp
_atom_site_refinement_flags_occupancy
_atom_site_disorder_assembly
_atom_site_disorder_group
Ni1 Ni 0.33488(5) 0.75478(4) 0.92219(4) 0.01139(12) Uani 1 1 d . . . . .
S1 S 0.20063(11) 1.01892(10) 0.99925(8) 0.0147(2) Uani 1 1 d . . . . .
N1 N 0.1951(4) 0.4896(4) 0.9350(3) 0.0123(7) Uani 1 1 d . . . . .
N6 N 0.1857(4) 0.8959(4) 0.9347(3) 0.0122(7) Uani 1 1 d . . . . .
C8 C 0.5229(5) 0.2810(4) 0.8563(3) 0.0165(9) Uani 1 1 d . . . . .
H8 H 0.562974 0.244268 0.796191 0.020 Uiso 1 1 calc R U . . .
N2 N 0.0298(4) 0.6473(3) 0.9200(3) 0.0120(7) Uani 1 1 d . . . . .
C4 C 0.3343(5) 0.4105(4) 0.9399(3) 0.0143(9) Uani 1 1 d . . . . .
C1 C 0.1839(5) 0.6235(4) 0.9259(3) 0.0111(9) Uani 1 1 d . . . . .
C9 C 0.3879(5) 0.3545(4) 0.8509(3) 0.0147(9) Uani 1 1 d . . . . .
C22 C 0.5288(5) 0.6561(5) 0.8652(4) 0.0206(10) Uani 1 1 d . . . . .
H22 H 0.518289 0.573150 0.837153 0.025 Uiso 1 1 calc R U . . .
C11 C 0.3402(5) 0.4448(5) 1.1285(3) 0.0200(10) Uani 1 1 d . . . . .
H11A H 0.323557 0.539447 1.116574 0.030 Uiso 1 1 calc R U . . .
H11B H 0.411709 0.428083 1.185032 0.030 Uiso 1 1 calc R U . . .
H11C H 0.242282 0.403549 1.145926 0.030 Uiso 1 1 calc R U . . .
C7 C 0.6013(5) 0.2596(4) 0.9474(4) 0.0165(9) Uani 1 1 d . . . . .
C6 C 0.5421(5) 0.3144(4) 1.0344(3) 0.0156(9) Uani 1 1 d . . . . .
H6 H 0.595845 0.301011 1.096792 0.019 Uiso 1 1 calc R U . . .
C23 C 0.5235(5) 0.7782(5) 0.8105(4) 0.0207(10) Uani 1 1 d . . . . .
H23 H 0.518745 0.792601 0.738392 0.025 Uiso 1 1 calc R U . . .
C3 C 0.0521(5) 0.4330(4) 0.9346(3) 0.0146(9) Uani 1 1 d . . . . .
H3 H 0.031533 0.342031 0.940081 0.018 Uiso 1 1 calc R U . . .
C5 C 0.4069(5) 0.3882(4) 1.0330(3) 0.0151(9) Uani 1 1 d . . . . .
F3 F 0.1028(4) 1.0895(3) 1.1785(2) 0.0439(9) Uani 1 1 d . . . . .
C21 C 0.5532(5) 0.6788(5) 0.9716(4) 0.0207(10) Uani 1 1 d . . . . .
H21 H 0.568108 0.613451 1.025100 0.025 Uiso 1 1 calc R U . . .
C12 C 0.7463(5) 0.1750(5) 0.9522(4) 0.0220(10) Uani 1 1 d . . . . .
H12A H 0.812510 0.204097 1.005925 0.033 Uiso 1 1 calc R U . . .
H12B H 0.800591 0.182806 0.886304 0.033 Uiso 1 1 calc R U . . .
H12C H 0.719393 0.083442 0.967501 0.033 Uiso 1 1 calc R U . . .
C14 C 0.0439(4) 0.8871(4) 0.8739(3) 0.0124(8) Uani 1 1 d . . . . .
H14 H -0.017710 0.969362 0.883140 0.015 Uiso 1 1 calc R U . . .
C20 C 0.5509(5) 0.8124(4) 0.9816(3) 0.0170(9) Uani 1 1 d . . . . .
H20 H 0.563189 0.855843 1.043119 0.020 Uiso 1 1 calc R U . . .
C18 C 0.1094(6) 0.9826(5) 1.1247(4) 0.0261(11) Uani 1 1 d . . . . .
C2 C -0.0507(5) 0.5308(4) 0.9252(3) 0.0136(9) Uani 1 1 d . . . . .
H2 H -0.158906 0.522791 0.922382 0.016 Uiso 1 1 calc R U . . .
C10 C 0.3019(5) 0.3754(5) 0.7526(3) 0.0200(10) Uani 1 1 d . . . . .
H10A H 0.367770 0.349840 0.695546 0.030 Uiso 1 1 calc R U . . .
H10B H 0.271811 0.468081 0.742399 0.030 Uiso 1 1 calc R U . . .
H10C H 0.209918 0.321946 0.755661 0.030 Uiso 1 1 calc R U . . .
C19 C 0.5265(5) 0.8738(4) 0.8816(4) 0.0166(9) Uani 1 1 d . . . . .
H19 H 0.514405 0.965398 0.866599 0.020 Uiso 1 1 calc R U . . .
Ni2 Ni 0.59629(5) 0.70024(4) 0.45162(4) 0.01202(12) Uani 1 1 d . . . . .
C24 C 0.7448(5) 0.8339(5) 0.4326(3) 0.0131(9) Uani 1 1 d . . . . .
N4 N 0.7316(4) 0.9678(4) 0.4245(3) 0.0128(8) Uani 1 1 d . . . . .
C27 C 0.5931(5) 1.0463(4) 0.4143(3) 0.0123(9) Uani 1 1 d . . . . .
C25 C 0.9786(5) 0.9273(4) 0.4131(3) 0.0149(9) Uani 1 1 d . . . . .
H25 H 1.086681 0.935672 0.406870 0.018 Uiso 1 1 calc R U . . .
N5 N 0.8987(4) 0.8114(3) 0.4243(3) 0.0121(7) Uani 1 1 d . . . . .
C43 C 0.3838(5) 0.7816(5) 0.5059(4) 0.0189(10) Uani 1 1 d . . . . .
H43 H 0.375931 0.851139 0.550946 0.023 Uiso 1 1 calc R U . . .
C46 C 0.4026(5) 0.5793(5) 0.4406(4) 0.0228(10) Uani 1 1 d . . . . .
H46 H 0.415008 0.487156 0.436580 0.027 Uiso 1 1 calc R U . . .
C44 C 0.3937(5) 0.7943(5) 0.3960(4) 0.0179(10) Uani 1 1 d . . . . .
H44 H 0.398252 0.874690 0.356233 0.022 Uiso 1 1 calc R U . . .
C32 C 0.5411(5) 1.0780(4) 0.3157(3) 0.0153(9) Uani 1 1 d . . . . .
C30 C 0.3272(5) 1.1986(4) 0.3895(3) 0.0163(9) Uani 1 1 d . . . . .
C28 C 0.5196(5) 1.0914(4) 0.5004(3) 0.0147(9) Uani 1 1 d . . . . .
C31 C 0.4073(5) 1.1547(4) 0.3053(3) 0.0153(9) Uani 1 1 d . . . . .
H31 H 0.369914 1.177393 0.238776 0.018 Uiso 1 1 calc R U . . .
C34 C 0.5845(5) 1.0629(4) 0.6056(3) 0.0170(9) Uani 1 1 d . . . . .
H34A H 0.610536 0.969310 0.614856 0.026 Uiso 1 1 calc R U . . .
H34B H 0.508084 1.086808 0.657205 0.026 Uiso 1 1 calc R U . . .
H34C H 0.676992 1.114002 0.612970 0.026 Uiso 1 1 calc R U . . .
C33 C 0.6244(6) 1.0290(5) 0.2235(3) 0.0212(10) Uani 1 1 d . . . . .
H33A H 0.567943 1.057260 0.161696 0.032 Uiso 1 1 calc R U . . .
H33B H 0.631621 0.933164 0.229204 0.032 Uiso 1 1 calc R U . . .
H33C H 0.727682 1.064828 0.219471 0.032 Uiso 1 1 calc R U . . .
C45 C 0.3957(5) 0.6693(5) 0.3571(4) 0.0230(10) Uani 1 1 d . . . . .
H45 H 0.392868 0.649684 0.287166 0.028 Uiso 1 1 calc R U . . .
C26 C 0.8738(5) 1.0251(4) 0.4130(3) 0.0149(9) Uani 1 1 d . . . . .
H26 H 0.893138 1.116203 0.406244 0.018 Uiso 1 1 calc R U . . .
C29 C 0.3860(5) 1.1673(4) 0.4868(3) 0.0145(9) Uani 1 1 d . . . . .
H29 H 0.333618 1.198462 0.544942 0.017 Uiso 1 1 calc R U . . .
C35 C 0.1824(5) 1.2808(4) 0.3774(3) 0.0185(9) Uani 1 1 d . . . . .
H35A H 0.208700 1.371251 0.356969 0.028 Uiso 1 1 calc R U . . .
H35B H 0.125558 1.279160 0.442415 0.028 Uiso 1 1 calc R U . . .
H35C H 0.118724 1.245541 0.324808 0.028 Uiso 1 1 calc R U . . .
C42 C 0.3880(5) 0.6468(5) 0.5340(4) 0.0215(10) Uani 1 1 d . . . . .
H42 H 0.382357 0.607902 0.601345 0.026 Uiso 1 1 calc R U . . .
S2 S 0.74082(12) 0.42966(10) 0.53541(8) 0.0153(2) Uani 1 1 d . . . . .
C36 C 0.9794(5) 0.6835(4) 0.4338(3) 0.0150(9) Uani 1 1 d . . . . .
H36A H 1.006666 0.664241 0.506232 0.018 Uiso 1 1 calc R U . . .
H36B H 1.075942 0.688140 0.393314 0.018 Uiso 1 1 calc R U . . .
C13 C -0.0514(5) 0.7735(4) 0.9186(3) 0.0142(9) Uani 1 1 d . . . . .
H13A H -0.082911 0.791974 0.989234 0.017 Uiso 1 1 calc R U . . .
H13B H -0.145625 0.768106 0.877914 0.017 Uiso 1 1 calc R U . . .
O2 O 0.1076(4) 1.1279(3) 0.9612(3) 0.0253(7) Uani 1 1 d . . . . .
F2 F -0.0339(3) 0.9418(3) 1.1166(2) 0.0326(7) Uani 1 1 d . . . . .
F4 F 0.8485(4) 0.3487(3) 0.7140(2) 0.0377(8) Uani 1 1 d . . . . .
F1 F 0.1886(4) 0.8906(3) 1.1784(2) 0.0388(8) Uani 1 1 d . . . . .
O1 O 0.3556(3) 1.0408(3) 1.0270(2) 0.0196(6) Uani 1 1 d . . . . .
F5 F 0.7868(5) 0.5542(3) 0.7017(2) 0.0466(9) Uani 1 1 d . . . . .
C41 C 0.8479(6) 0.4556(5) 0.6515(4) 0.0259(11) Uani 1 1 d . . . . .
O3 O 0.5905(4) 0.4074(3) 0.5769(3) 0.0242(7) Uani 1 1 d . . . . .
O4 O 0.8250(4) 0.3217(3) 0.4951(3) 0.0261(7) Uani 1 1 d . . . . .
F6 F 0.9939(4) 0.4839(4) 0.6297(2) 0.0457(9) Uani 1 1 d . . . . .
N3 N 0.7481(4) 0.5584(4) 0.4651(3) 0.0132(8) Uani 1 1 d . . . . .
C38 C 0.8394(5) 0.5849(4) 0.2842(3) 0.0193(9) Uani 1 1 d . . . . .
H38 H 0.767382 0.661776 0.273803 0.023 Uiso 1 1 calc R U . . .
C37 C 0.8845(5) 0.5724(4) 0.3978(3) 0.0129(8) Uani 1 1 d . . . . .
H37 H 0.947715 0.490030 0.407896 0.015 Uiso 1 1 calc R U . . .
C39 C 0.7578(6) 0.4628(5) 0.2558(4) 0.0309(12) Uani 1 1 d . . . . .
H39A H 0.736781 0.468442 0.182422 0.046 Uiso 1 1 calc R U . . .
H39B H 0.660900 0.455763 0.294256 0.046 Uiso 1 1 calc R U . . .
H39C H 0.822898 0.385421 0.272353 0.046 Uiso 1 1 calc R U . . .
C40 C 0.9792(6) 0.6072(5) 0.2158(4) 0.0305(11) Uani 1 1 d . . . . .
H40A H 1.055939 0.537471 0.230499 0.046 Uiso 1 1 calc R U . . .
H40B H 1.022930 0.692143 0.228683 0.046 Uiso 1 1 calc R U . . .
H40C H 0.949180 0.606577 0.144100 0.046 Uiso 1 1 calc R U . . .
C15 C 0.0815(5) 0.8823(4) 0.7596(3) 0.0177(9) Uani 1 1 d . . . . .
H15 H 0.149622 0.804243 0.748737 0.021 Uiso 1 1 calc R U . . .
C16 C -0.0648(6) 0.8702(5) 0.6985(3) 0.0290(11) Uani 1 1 d . . . . .
H16A H -0.140958 0.935788 0.719283 0.044 Uiso 1 1 calc R U . . .
H16B H -0.105895 0.782361 0.711466 0.044 Uiso 1 1 calc R U . . .
H16C H -0.041447 0.884594 0.625454 0.044 Uiso 1 1 calc R U . . .
C17 C 0.1654(6) 1.0055(5) 0.7221(4) 0.0282(11) Uani 1 1 d . . . . .
H17A H 0.102208 1.083046 0.736168 0.042 Uiso 1 1 calc R U . . .
H17B H 0.184755 1.003353 0.648361 0.042 Uiso 1 1 calc R U . . .
H17C H 0.263262 1.009213 0.757571 0.042 Uiso 1 1 calc R U . . .

loop_
_atom_site_aniso_label
_atom_site_aniso_U_11
_atom_site_aniso_U_22
_atom_site_aniso_U_33
_atom_site_aniso_U_23
_atom_site_aniso_U_13
_atom_site_aniso_U_12
Ni1 0.0070(2) 0.0085(2) 0.0185(2) 0.0000(2) 0.00040(19) 0.00090(19)
S1 0.0116(5) 0.0098(5) 0.0230(5) -0.0029(4) -0.0006(4) 0.0007(4)
N1 0.0097(18) 0.0108(18) 0.0161(16) -0.0005(14) -0.0002(14) 0.0027(14)
N6 0.0091(17) 0.0091(17) 0.0184(17) -0.0016(14) -0.0025(14) 0.0016(14)
C8 0.015(2) 0.012(2) 0.022(2) -0.0030(17) 0.0035(17) 0.0011(18)
N2 0.0100(17) 0.0099(18) 0.0161(17) -0.0002(14) 0.0009(13) -0.0011(14)
C4 0.013(2) 0.011(2) 0.018(2) 0.0013(17) 0.0017(17) 0.0003(18)
C1 0.013(2) 0.007(2) 0.0134(18) -0.0006(16) -0.0010(16) 0.0006(17)
C9 0.012(2) 0.012(2) 0.020(2) -0.0018(17) 0.0043(16) -0.0004(17)
C22 0.007(2) 0.016(2) 0.039(3) -0.006(2) 0.0044(19) -0.0001(18)
C11 0.023(2) 0.019(2) 0.018(2) -0.0006(18) 0.0018(18) 0.0020(19)
C7 0.011(2) 0.008(2) 0.030(2) 0.0006(18) 0.0025(17) 0.0003(17)
C6 0.013(2) 0.014(2) 0.019(2) 0.0031(17) -0.0027(16) -0.0010(17)
C23 0.010(2) 0.025(3) 0.027(2) -0.001(2) 0.0088(18) -0.0004(19)
C3 0.010(2) 0.012(2) 0.022(2) -0.0008(17) -0.0003(16) -0.0049(18)
C5 0.013(2) 0.011(2) 0.020(2) 0.0016(17) 0.0042(17) 0.0001(17)
F3 0.0371(18) 0.053(2) 0.0451(18) -0.0355(16) 0.0117(14) -0.0115(16)
C21 0.007(2) 0.019(2) 0.036(3) 0.004(2) -0.0017(18) 0.0014(18)
C12 0.016(2) 0.019(2) 0.031(2) -0.001(2) -0.0014(19) 0.0001(19)
C14 0.0074(18) 0.0113(19) 0.0184(19) 0.0007(16) -0.0027(15) 0.0014(16)
C20 0.0043(18) 0.017(2) 0.030(2) -0.0008(19) -0.0029(17) -0.0002(17)
C18 0.021(2) 0.035(3) 0.024(2) -0.013(2) 0.0029(19) -0.010(2)
C2 0.010(2) 0.012(2) 0.019(2) -0.0017(17) -0.0016(16) -0.0028(17)
C10 0.019(2) 0.022(2) 0.020(2) -0.0029(18) -0.0007(17) 0.0034(19)
C19 0.0081(19) 0.012(2) 0.030(2) 0.0012(18) 0.0032(17) -0.0047(16)
Ni2 0.0075(2) 0.0107(3) 0.0179(3) -0.0016(2) -0.00008(19) 0.0008(2)
C24 0.008(2) 0.019(2) 0.0122(18) 0.0005(17) 0.0003(15) 0.0043(18)
N4 0.0080(18) 0.0153(19) 0.0151(17) -0.0005(15) 0.0005(13) -0.0005(15)
C27 0.010(2) 0.007(2) 0.020(2) -0.0014(16) -0.0003(16) -0.0002(17)
C25 0.010(2) 0.015(2) 0.019(2) -0.0025(17) 0.0006(16) -0.0058(18)
N5 0.0084(17) 0.0106(18) 0.0173(17) -0.0008(14) -0.0021(13) -0.0011(14)
C43 0.007(2) 0.019(2) 0.032(2) -0.0088(19) 0.0034(17) 0.0001(18)
C46 0.009(2) 0.015(2) 0.044(3) -0.006(2) -0.0009(19) -0.0027(18)
C44 0.004(2) 0.017(2) 0.032(2) 0.0036(19) -0.0022(17) 0.0027(17)
C32 0.015(2) 0.015(2) 0.016(2) -0.0003(17) 0.0005(16) 0.0014(18)
C30 0.012(2) 0.012(2) 0.026(2) 0.0013(18) -0.0001(17) -0.0029(17)
C28 0.018(2) 0.011(2) 0.015(2) -0.0003(16) 0.0007(17) -0.0011(18)
C31 0.014(2) 0.014(2) 0.018(2) 0.0017(17) -0.0012(16) 0.0004(17)
C34 0.018(2) 0.018(2) 0.015(2) -0.0011(17) -0.0019(17) 0.0031(18)
C33 0.024(2) 0.023(2) 0.017(2) -0.0005(18) -0.0024(18) 0.007(2)
C45 0.011(2) 0.031(3) 0.028(2) -0.009(2) -0.0077(18) 0.001(2)
C26 0.012(2) 0.012(2) 0.021(2) 0.0001(17) -0.0008(17) -0.0019(18)
C29 0.012(2) 0.014(2) 0.018(2) -0.0032(17) 0.0014(16) -0.0019(17)
C35 0.013(2) 0.016(2) 0.027(2) -0.0022(18) -0.0006(17) 0.0017(18)
C42 0.011(2) 0.021(2) 0.032(3) 0.004(2) 0.0023(18) -0.0039(18)
S2 0.0136(5) 0.0111(5) 0.0208(5) 0.0003(4) 0.0007(4) 0.0010(4)
C36 0.008(2) 0.012(2) 0.024(2) -0.0004(17) -0.0004(17) 0.0055(17)
C13 0.009(2) 0.011(2) 0.023(2) -0.0022(17) -0.0014(17) 0.0015(17)
O2 0.0206(17) 0.0094(15) 0.046(2) -0.0050(14) -0.0090(15) 0.0062(13)
F2 0.0209(15) 0.0455(19) 0.0330(15) -0.0166(14) 0.0106(12) -0.0107(13)
F4 0.0448(19) 0.0358(17) 0.0307(15) 0.0187(13) -0.0076(14) -0.0071(15)
F1 0.0395(18) 0.051(2) 0.0249(15) 0.0090(14) -0.0021(13) -0.0057(16)
O1 0.0124(15) 0.0172(16) 0.0301(16) -0.0076(13) -0.0016(12) -0.0005(12)
F5 0.080(3) 0.0346(18) 0.0263(15) -0.0091(13) -0.0089(16) 0.0000(18)
C41 0.027(3) 0.026(3) 0.024(2) 0.008(2) -0.007(2) -0.003(2)
O3 0.0161(16) 0.0216(17) 0.0338(18) 0.0060(14) 0.0045(13) 0.0000(13)
O4 0.0307(19) 0.0140(16) 0.0329(18) 0.0007(14) 0.0082(15) 0.0065(14)
F6 0.0285(17) 0.061(2) 0.0454(19) 0.0287(17) -0.0201(14) -0.0186(16)
N3 0.0100(18) 0.0098(18) 0.0197(18) -0.0016(14) 0.0009(14) 0.0022(14)
C38 0.019(2) 0.018(2) 0.020(2) -0.0010(17) 0.0024(17) 0.0076(18)
C37 0.011(2) 0.010(2) 0.0172(19) -0.0022(16) 0.0012(15) 0.0016(16)
C39 0.032(3) 0.035(3) 0.027(3) -0.011(2) -0.002(2) -0.005(2)
C40 0.035(3) 0.036(3) 0.020(2) -0.002(2) 0.005(2) 0.005(2)
C15 0.018(2) 0.016(2) 0.019(2) 0.0016(17) -0.0005(17) 0.0021(18)
C16 0.030(3) 0.035(3) 0.022(2) 0.004(2) -0.0101(19) -0.007(2)
C17 0.029(3) 0.032(3) 0.023(2) 0.007(2) 0.001(2) -0.002(2)

loop_
_atom_type_symbol
_atom_type_description
_atom_type_scat_dispersion_real
_atom_type_scat_dispersion_imag
_atom_type_scat_source
C C 0.0033 0.0016 'International Tables Vol C Tables 4.2.6.8 and 6.1.1.4'
H H 0.0000 0.0000 'International Tables Vol C Tables 4.2.6.8 and 6.1.1.4'
F F 0.0171 0.0103 'International Tables Vol C Tables 4.2.6.8 and 6.1.1.4'
N N 0.0061 0.0033 'International Tables Vol C Tables 4.2.6.8 and 6.1.1.4'
Ni Ni 0.3393 1.1124 'International Tables Vol C Tables 4.2.6.8 and 6.1.1.4'
O O 0.0106 0.0060 'International Tables Vol C Tables 4.2.6.8 and 6.1.1.4'
S S 0.1246 0.1234 'International Tables Vol C Tables 4.2.6.8 and 6.1.1.4'

loop_
_geom_angle_atom_site_label_1
_geom_angle_atom_site_label_2
_geom_angle_atom_site_label_3
_geom_angle
_geom_angle_site_symmetry_1
_geom_angle_site_symmetry_3
_geom_angle_publ_flag
C1 Ni1 N6 93.62(17) . . ?
C1 Ni1 C22 102.50(18) . . ?
N6 Ni1 C22 157.32(16) . . ?
C1 Ni1 C19 163.85(18) . . ?
N6 Ni1 C19 97.01(16) . . ?
C22 Ni1 C19 64.14(18) . . ?
C1 Ni1 C21 112.12(18) . . ?
N6 Ni1 C21 144.70(18) . . ?
C22 Ni1 C21 39.94(19) . . ?
C19 Ni1 C21 64.23(17) . . ?
C1 Ni1 C20 145.58(17) . . ?
N6 Ni1 C20 109.21(17) . . ?
C22 Ni1 C20 64.88(18) . . ?
C19 Ni1 C20 39.19(17) . . ?
C21 Ni1 C20 37.49(18) . . ?
C1 Ni1 C23 126.48(18) . . ?
N6 Ni1 C23 119.20(16) . . ?
C22 Ni1 C23 38.12(18) . . ?
C19 Ni1 C23 37.37(18) . . ?
C21 Ni1 C23 64.42(18) . . ?
C20 Ni1 C23 64.00(17) . . ?
O1 S1 O2 119.02(19) . . ?
O1 S1 N6 112.53(19) . . ?
O2 S1 N6 112.6(2) . . ?
O1 S1 C18 101.8(2) . . ?
O2 S1 C18 101.0(2) . . ?
N6 S1 C18 108.0(2) . . ?
C1 N1 C3 111.7(4) . . ?
C1 N1 C4 126.9(4) . . ?
C3 N1 C4 121.4(4) . . ?
C14 N6 S1 117.1(3) . . ?
C14 N6 Ni1 115.9(3) . . ?
S1 N6 Ni1 126.9(2) . . ?
C9 C8 C7 121.6(4) . . ?
C1 N2 C2 111.2(4) . . ?
C1 N2 C13 127.9(4) . . ?
C2 N2 C13 120.7(4) . . ?
C5 C4 C9 122.2(4) . . ?
C5 C4 N1 119.3(4) . . ?
C9 C4 N1 118.5(4) . . ?
N2 C1 N1 103.2(4) . . ?
N2 C1 Ni1 124.9(3) . . ?
N1 C1 Ni1 131.9(3) . . ?
C8 C9 C4 117.8(4) . . ?
C8 C9 C10 121.4(4) . . ?
C4 C9 C10 120.7(4) . . ?
C23 C22 C21 108.1(4) . . ?
C23 C22 Ni1 74.7(3) . . ?
C21 C22 Ni1 71.4(3) . . ?
C6 C7 C8 118.7(4) . . ?
C6 C7 C12 120.7(4) . . ?
C8 C7 C12 120.6(4) . . ?
C5 C6 C7 121.9(4) . . ?
C19 C23 C22 107.1(4) . . ?
C19 C23 Ni1 68.9(2) . . ?
C22 C23 Ni1 67.2(3) . . ?
C2 C3 N1 106.7(4) . . ?
C6 C5 C4 117.7(4) . . ?
C6 C5 C11 121.8(4) . . ?
C4 C5 C11 120.5(4) . . ?
C20 C21 C22 107.7(4) . . ?
C20 C21 Ni1 72.0(3) . . ?
C22 C21 Ni1 68.7(3) . . ?
N6 C14 C13 109.2(3) . . ?
N6 C14 C15 111.2(3) . . ?
C13 C14 C15 114.9(4) . . ?
C21 C20 C19 107.3(4) . . ?
C21 C20 Ni1 70.5(3) . . ?
C19 C20 Ni1 69.6(2) . . ?
F1 C18 F3 107.8(4) . . ?
F1 C18 F2 108.0(4) . . ?
F3 C18 F2 107.2(4) . . ?
F1 C18 S1 111.0(3) . . ?
F3 C18 S1 110.4(4) . . ?
F2 C18 S1 112.2(3) . . ?
C3 C2 N2 107.2(4) . . ?
C23 C19 C20 109.3(4) . . ?
C23 C19 Ni1 73.7(3) . . ?
C20 C19 Ni1 71.2(2) . . ?
C24 Ni2 N3 94.38(17) . . ?
C24 Ni2 C44 102.78(18) . . ?
N3 Ni2 C44 155.18(17) . . ?
C24 Ni2 C46 165.02(18) . . ?
N3 Ni2 C46 96.32(17) . . ?
C44 Ni2 C46 63.94(19) . . ?
C24 Ni2 C43 110.21(18) . . ?
N3 Ni2 C43 146.86(17) . . ?
C44 Ni2 C43 39.60(18) . . ?
C46 Ni2 C43 64.66(18) . . ?
C24 Ni2 C42 143.62(19) . . ?
N3 Ni2 C42 110.19(17) . . ?
C44 Ni2 C42 64.79(18) . . ?
C46 Ni2 C42 39.21(19) . . ?
C43 Ni2 C42 38.11(18) . . ?
C24 Ni2 C45 127.61(18) . . ?
N3 Ni2 C45 117.29(17) . . ?
C44 Ni2 C45 37.94(19) . . ?
C46 Ni2 C45 37.51(19) . . ?
C43 Ni2 C45 64.55(18) . . ?
C42 Ni2 C45 64.19(18) . . ?
N5 C24 N4 103.2(4) . . ?
N5 C24 Ni2 124.6(3) . . ?
N4 C24 Ni2 132.3(3) . . ?
C24 N4 C26 111.5(4) . . ?
C24 N4 C27 127.5(4) . . ?
C26 N4 C27 120.5(4) . . ?
C28 C27 C32 122.4(4) . . ?
C28 C27 N4 120.0(4) . . ?
C32 C27 N4 117.5(4) . . ?
C26 C25 N5 106.6(4) . . ?
C24 N5 C25 111.8(4) . . ?
C24 N5 C36 126.7(4) . . ?
C25 N5 C36 121.3(4) . . ?
C42 C43 C44 107.2(4) . . ?
C42 C43 Ni2 71.8(3) . . ?
C44 C43 Ni2 69.1(2) . . ?
C45 C46 C42 109.8(4) . . ?
C45 C46 Ni2 73.9(3) . . ?
C42 C46 Ni2 71.8(3) . . ?
C45 C44 C43 109.1(4) . . ?
C45 C44 Ni2 74.3(3) . . ?
C43 C44 Ni2 71.3(3) . . ?
C27 C32 C31 117.8(4) . . ?
C27 C32 C33 121.3(4) . . ?
C31 C32 C33 120.9(4) . . ?
C31 C30 C29 118.4(4) . . ?
C31 C30 C35 121.3(4) . . ?
C29 C30 C35 120.3(4) . . ?
C27 C28 C29 118.0(4) . . ?
C27 C28 C34 121.2(4) . . ?
C29 C28 C34 120.8(4) . . ?
C30 C31 C32 121.7(4) . . ?
C46 C45 C44 106.9(4) . . ?
C46 C45 Ni2 68.6(3) . . ?
C44 C45 Ni2 67.8(3) . . ?
C25 C26 N4 106.9(4) . . ?
C28 C29 C30 121.6(4) . . ?
C43 C42 C46 106.6(4) . . ?
C43 C42 Ni2 70.0(3) . . ?
C46 C42 Ni2 69.0(3) . . ?
O3 S2 O4 118.6(2) . . ?
O3 S2 N3 112.47(19) . . ?
O4 S2 N3 113.4(2) . . ?
O3 S2 C41 101.0(2) . . ?
O4 S2 C41 101.5(2) . . ?
N3 S2 C41 107.9(2) . . ?
N5 C36 C37 112.9(3) . . ?
N2 C13 C14 113.6(3) . . ?
F4 C41 F5 108.1(4) . . ?
F4 C41 F6 107.4(4) . . ?
F5 C41 F6 107.7(4) . . ?
F4 C41 S2 111.0(3) . . ?
F5 C41 S2 111.2(3) . . ?
F6 C41 S2 111.3(3) . . ?
C37 N3 S2 116.3(3) . . ?
C37 N3 Ni2 115.5(3) . . ?
S2 N3 Ni2 128.1(2) . . ?
C40 C38 C39 110.3(4) . . ?
C40 C38 C37 111.1(4) . . ?
C39 C38 C37 110.0(4) . . ?
N3 C37 C36 108.5(3) . . ?
N3 C37 C38 111.4(3) . . ?
C36 C37 C38 115.2(4) . . ?
C17 C15 C16 109.7(4) . . ?
C17 C15 C14 110.1(4) . . ?
C16 C15 C14 110.6(4) . . ?

loop_
_geom_bond_atom_site_label_1
_geom_bond_atom_site_label_2
_geom_bond_distance
_geom_bond_site_symmetry_2
_geom_bond_publ_flag
Ni1 C1 1.900(4) . ?
Ni1 N6 1.933(4) . ?
Ni1 C22 2.100(5) . ?
Ni1 C19 2.135(4) . ?
Ni1 C21 2.136(5) . ?
Ni1 C20 2.156(4) . ?
Ni1 C23 2.196(4) . ?
S1 O1 1.430(3) . ?
S1 O2 1.434(3) . ?
S1 N6 1.563(4) . ?
S1 C18 1.841(5) . ?
N1 C1 1.370(5) . ?
N1 C3 1.388(6) . ?
N1 C4 1.443(6) . ?
N6 C14 1.488(5) . ?
C8 C9 1.383(6) . ?
C8 C7 1.390(6) . ?
N2 C1 1.363(6) . ?
N2 C2 1.395(5) . ?
N2 C13 1.457(6) . ?
C4 C5 1.388(6) . ?
C4 C9 1.398(6) . ?
C9 C10 1.503(6) . ?
C22 C23 1.406(7) . ?
C22 C21 1.447(7) . ?
C11 C5 1.512(6) . ?
C7 C6 1.387(6) . ?
C7 C12 1.516(6) . ?
C6 C5 1.385(6) . ?
C23 C19 1.389(7) . ?
C3 C2 1.330(6) . ?
F3 C18 1.332(6) . ?
C21 C20 1.379(7) . ?
C14 C13 1.530(6) . ?
C14 C15 1.533(6) . ?
C20 C19 1.439(6) . ?
C18 F1 1.331(6) . ?
C18 F2 1.334(5) . ?
Ni2 C24 1.909(5) . ?
Ni2 N3 1.944(4) . ?
Ni2 C44 2.112(4) . ?
Ni2 C46 2.128(5) . ?
Ni2 C43 2.142(4) . ?
Ni2 C42 2.166(5) . ?
Ni2 C45 2.197(4) . ?
C24 N5 1.360(5) . ?
C24 N4 1.370(6) . ?
N4 C26 1.386(5) . ?
N4 C27 1.438(6) . ?
C27 C28 1.386(6) . ?
C27 C32 1.394(6) . ?
C25 C26 1.339(6) . ?
C25 N5 1.389(5) . ?
N5 C36 1.471(5) . ?
C43 C42 1.407(7) . ?
C43 C44 1.441(7) . ?
C46 C45 1.392(7) . ?
C46 C42 1.441(7) . ?
C44 C45 1.403(7) . ?
C32 C31 1.395(6) . ?
C32 C33 1.505(6) . ?
C30 C31 1.389(6) . ?
C30 C29 1.399(6) . ?
C30 C35 1.507(6) . ?
C28 C29 1.392(6) . ?
C28 C34 1.509(5) . ?
S2 O3 1.430(3) . ?
S2 O4 1.433(3) . ?
S2 N3 1.567(4) . ?
S2 C41 1.831(5) . ?
C36 C37 1.521(6) . ?
F4 C41 1.330(5) . ?
F5 C41 1.332(6) . ?
C41 F6 1.336(6) . ?
N3 C37 1.476(5) . ?
C38 C40 1.517(6) . ?
C38 C39 1.517(7) . ?
C38 C37 1.544(6) . ?
C15 C17 1.526(6) . ?
C15 C16 1.527(6) . ?
